data_9001095
loop_
_publ_author_name
'Raudsepp, M.'
'Turnock, A. C.'
'Hawthorne, F. C.'

_publ_section_title
;Characterization of cation ordering in synthetic scandium-fluor-eckermannite,
 indium-fluor-eckermannite, and scandium-fluor-nyboite by Rietveld structure
 refinement Sample: FScNY-A3
;
_journal_name_full 'American Mineralogist'
_journal_page_first 959
_journal_page_last 964
_journal_volume 72
_journal_year 1987
_chemical_formula_sum 'Al F2 Mg3.214 Na3 O22 Sc1.786 Si7'
_chemical_name_mineral Nyboite
_space_group_IT_number 12
_symmetry_space_group_name_Hall '-C 2y'
_symmetry_space_group_name_H-M 'C 1 2/m 1'
_cell_angle_alpha 90
_cell_angle_beta 103.979
_cell_angle_gamma 90
_cell_length_a 9.8425
_cell_length_b 18.157
_cell_length_c 5.3381
_cell_formula_units_Z 2
_cell_volume 925.721
_database_code_amcsd 0001117
_exptl_crystal_density_diffrn 3.017
_cod_original_formula_sum 'O22 F2 Si7 Al Mg3.214 Sc1.786 Na3'
_cod_database_code 9001095

loop_
_space_group_symop_operation_xyz
x,y,z
1/2+x,1/2+y,z
x,-y,z
1/2+x,1/2-y,z
-x,y,-z
1/2-x,1/2+y,-z
-x,-y,-z
1/2-x,1/2-y,-z

loop_
_atom_site_label
_atom_site_fract_x
_atom_site_fract_y
_atom_site_fract_z
_atom_site_occupancy
_atom_site_U_iso_or_equiv
O1 0.10800 0.09060 0.21000 1.00000 0.01013
O2 0.12100 0.16620 0.72800 1.00000 0.01013
F3 0.10100 0.00000 0.71000 1.00000 0.01013
O4 0.36100 0.24750 0.78800 1.00000 0.01013
O5 0.34700 0.13260 0.08500 1.00000 0.01393
O6 0.34300 0.11940 0.59300 1.00000 0.01393
O7 0.34200 0.00000 0.30000 1.00000 0.01520
Si1 0.28420 0.08380 0.29000 0.75000 0.00507
Al1 0.28420 0.08380 0.29000 0.25000 0.00507
Si2 0.29260 0.16790 0.80000 1.00000 0.00507
Mg1 0.00000 0.08760 0.50000 1.00000 0.00760
Mg2 0.00000 0.18010 0.00000 0.10700 0.00760
Sc2 0.00000 0.18010 0.00000 0.89300 0.00760
Mg3 0.00000 0.00000 0.00000 1.00000 0.00760
Na4 0.00000 0.27760 0.50000 1.00000 0.01140
NaA 0.04300 0.50000 0.10200 0.50000 0.02913

loop_
_cod_related_entry_id
_cod_related_entry_database
_cod_related_entry_code
1 AMCSD 0001117
